data_4125105
loop_
_publ_author_name
'Lau, Genevieve P. S.'
'Schreier, Marcel'
'Vasilyev, Dmitry'
'Scopelliti, Rosario'
'Gr\"atzel, Michael'
'Dyson, Paul J.'

_publ_section_title
;
 New Insights Into the Role of Imidazolium-Based Promoters for the
 Electroreduction of CO2 on a Silver Electrode.
;
_journal_issue 25
_journal_name_full 'Journal of the American Chemical Society'
_journal_page_first 7820
_journal_page_last 7823
_journal_paper_doi 10.1021/jacs.6b03366
_journal_volume 138
_journal_year 2016
_chemical_formula_moiety 'C11 H12 F1 N2, B F4'
_chemical_formula_sum 'C11 H12 B F5 N2'
_chemical_formula_weight 278.04
_space_group_IT_number 2
_symmetry_cell_setting triclinic
_symmetry_space_group_name_Hall '-P 1'
_symmetry_space_group_name_H-M 'P -1'
_atom_sites_solution_hydrogens geom
_atom_sites_solution_primary direct
_atom_sites_solution_secondary difmap
_audit_creation_method SHELXL-97
_audit_update_record
;
2016-02-19 # Formatted by publCIF

;
_cell_angle_alpha 114.730(13)
_cell_angle_beta 90.775(10)
_cell_angle_gamma 90.061(10)
_cell_formula_units_Z 4
_cell_length_a 10.4842(12)
_cell_length_b 10.5240(12)
_cell_length_c 12.4159(16)
_cell_measurement_reflns_used 3868
_cell_measurement_temperature 140(2)
_cell_measurement_theta_max 28.1910
_cell_measurement_theta_min 4.1230
_cell_volume 1244.1(3)
_computing_cell_refinement 'CrysAlisPro 1.171.38.41 (Rigaku OD, 2015)'
_computing_data_collection 'CrysAlisPro 1.171.38.41 (Rigaku OD, 2015)'
_computing_data_reduction 'CrysAlisPro 1.171.38.41 (Rigaku OD, 2015)'
_computing_molecular_graphics 'Bruker SHELXTL'
_computing_publication_material 'Bruker SHELXTL'
_computing_structure_refinement 'SHELXL-97 (Sheldrick, 1997)'
_computing_structure_solution 'SHELXS-97 (Sheldrick, 1990)'
_diffrn_ambient_temperature 140(2)
_diffrn_detector_area_resol_mean 10.2665
_diffrn_measured_fraction_theta_full 0.988
_diffrn_measured_fraction_theta_max 0.857
_diffrn_measurement_device_type 'SuperNova, Dual, Cu at zero, Atlas'
_diffrn_measurement_method 'omega scans'
_diffrn_radiation_monochromator mirror
_diffrn_radiation_source 'SuperNova (Mo) X-ray Source'
_diffrn_radiation_type 'Mo K\a'
_diffrn_radiation_wavelength 0.71073
_diffrn_reflns_av_R_equivalents 0.0000
_diffrn_reflns_av_sigmaI/netI 0.0514
_diffrn_reflns_limit_h_max 14
_diffrn_reflns_limit_h_min -14
_diffrn_reflns_limit_k_max 14
_diffrn_reflns_limit_k_min -14
_diffrn_reflns_limit_l_max 16
_diffrn_reflns_limit_l_min -16
_diffrn_reflns_number 5872
_diffrn_reflns_theta_full 27.00
_diffrn_reflns_theta_max 29.34
_diffrn_reflns_theta_min 3.61
_exptl_absorpt_coefficient_mu 0.141
_exptl_absorpt_correction_T_max 1.00000
_exptl_absorpt_correction_T_min 0.59306
_exptl_absorpt_correction_type multi-scan
_exptl_absorpt_process_details
; 
CrysAlisPro 1.171.38.41 (Rigaku Oxford Diffraction, 2015) 
Empirical absorption correction using spherical harmonics, 
 implemented in SCALE3 ABSPACK scaling algorithm. 
;
_exptl_crystal_colour colourless
_exptl_crystal_density_diffrn 1.484
_exptl_crystal_density_method 'not measured'
_exptl_crystal_description prism
_exptl_crystal_F_000 568
_exptl_crystal_size_max 0.24
_exptl_crystal_size_mid 0.21
_exptl_crystal_size_min 0.19
_refine_diff_density_max 1.167
_refine_diff_density_min -0.685
_refine_diff_density_rms 0.136
_refine_ls_extinction_method none
_refine_ls_goodness_of_fit_ref 1.556
_refine_ls_hydrogen_treatment constr
_refine_ls_matrix_type full
_refine_ls_number_parameters 351
_refine_ls_number_reflns 5872
_refine_ls_number_restraints 0
_refine_ls_restrained_S_all 1.556
_refine_ls_R_factor_all 0.1508
_refine_ls_R_factor_gt 0.1319
_refine_ls_shift/su_max 0.000
_refine_ls_shift/su_mean 0.000
_refine_ls_structure_factor_coef Fsqd
_refine_ls_weighting_details 'calc w=1/[\s^2^(Fo^2^)+(0.2000P)^2^+0.0000P] where P=(Fo^2^+2Fc^2^)/3'
_refine_ls_weighting_scheme calc
_refine_ls_wR_factor_gt 0.3859
_refine_ls_wR_factor_ref 0.4068
_reflns_number_gt 4504
_reflns_number_total 5872
_reflns_threshold_expression >2sigma(I)
_cod_data_source_file ja6b03366_si_002.cif
_cod_data_source_block dv6
_cod_depositor_comments 'Adding full bibliography for 4125103--4125106.cif.'
_cod_database_code 4125105
_publcif_datablock.id {fd0b17ee-f8a7-457c-be65-7c79a7005848}

_publcif_info_exptl_table_max_cols 4
_publcif_info_exptl_table_use_headnotes n

loop_
_symmetry_equiv_pos_as_xyz
'x, y, z'
'-x, -y, -z'

loop_
_atom_site_label
_atom_site_type_symbol
_atom_site_fract_x
_atom_site_fract_y
_atom_site_fract_z
_atom_site_U_iso_or_equiv
_atom_site_adp_type
_atom_site_occupancy
_atom_site_symmetry_multiplicity
_atom_site_calc_flag
_atom_site_refinement_flags
N1 N 0.8007(5) 0.5332(6) 0.4332(4) 0.0321(11) Uani 1 1 d .
N2 N 0.9695(5) 0.6545(5) 0.4306(4) 0.0276(10) Uani 1 1 d .
C1 C 0.6898(7) 0.4437(8) 0.3946(6) 0.0461(16) Uani 1 1 d .
H1A H 0.6274 0.4844 0.3589 0.069 Uiso 1 1 calc R
H1B H 0.6520 0.4346 0.4628 0.069 Uiso 1 1 calc R
H1C H 0.7147 0.3511 0.3358 0.069 Uiso 1 1 calc R
C2 C 0.8820(6) 0.5619(6) 0.3606(5) 0.0297(11) Uani 1 1 d .
C3 C 1.0738(7) 0.7172(8) 0.3894(6) 0.0407(14) Uani 1 1 d .
H3A H 1.1237 0.6427 0.3301 0.061 Uiso 1 1 calc R
H3B H 1.1292 0.7734 0.4569 0.061 Uiso 1 1 calc R
H3C H 1.0375 0.7770 0.3541 0.061 Uiso 1 1 calc R
C4 C 0.9440(7) 0.6880(7) 0.5483(5) 0.0370(14) Uani 1 1 d .
H4 H 0.9893 0.7530 0.6156 0.044 Uiso 1 1 calc R
C5 C 0.8425(7) 0.6106(7) 0.5486(5) 0.0391(15) Uani 1 1 d .
H5 H 0.8051 0.6092 0.6173 0.047 Uiso 1 1 calc R
C6 C 0.8782(6) 0.4964(6) 0.2302(5) 0.0289(11) Uani 1 1 d .
C7 C 0.9131(7) 0.3590(7) 0.1711(5) 0.0362(13) Uani 1 1 d .
H7 H 0.9390 0.3076 0.2148 0.043 Uiso 1 1 calc R
C8 C 0.9109(7) 0.2940(7) 0.0474(5) 0.0380(14) Uani 1 1 d .
H8 H 0.9398 0.2009 0.0050 0.046 Uiso 1 1 calc R
C9 C 0.8642(7) 0.3728(7) -0.0105(5) 0.0381(14) Uani 1 1 d .
C10 C 0.8297(7) 0.5086(8) 0.0438(5) 0.0403(14) Uani 1 1 d .
H10 H 0.8017 0.5585 -0.0005 0.048 Uiso 1 1 calc R
C11 C 0.8370(8) 0.5726(7) 0.1678(5) 0.0417(15) Uani 1 1 d .
H11 H 0.8139 0.6680 0.2094 0.050 Uiso 1 1 calc R
F1 F 0.8584(5) 0.3081(5) -0.1319(3) 0.0513(11) Uani 1 1 d .
N3 N 0.6872(5) 1.0058(5) 0.9339(4) 0.0289(10) Uani 1 1 d .
N4 N 0.5664(5) 1.1690(5) 0.9282(4) 0.0318(10) Uani 1 1 d .
C12 C 0.7662(7) 0.8814(7) 0.8985(6) 0.0406(15) Uani 1 1 d .
H12A H 0.7305 0.8075 0.8259 0.061 Uiso 1 1 calc R
H12B H 0.7681 0.8491 0.9619 0.061 Uiso 1 1 calc R
H12C H 0.8531 0.9039 0.8838 0.061 Uiso 1 1 calc R
C13 C 0.6317(5) 1.0551(5) 0.8608(4) 0.0252(10) Uani 1 1 d .
C14 C 0.4955(7) 1.2596(8) 0.8819(6) 0.0423(15) Uani 1 1 d .
H14A H 0.5416 1.2631 0.8150 0.063 Uiso 1 1 calc R
H14B H 0.4887 1.3543 0.9449 0.063 Uiso 1 1 calc R
H14C H 0.4099 1.2207 0.8554 0.063 Uiso 1 1 calc R
C15 C 0.5798(6) 1.1927(7) 1.0459(5) 0.0330(12) Uani 1 1 d .
H15 H 0.5429 1.2665 1.1121 0.040 Uiso 1 1 calc R
C16 C 0.6550(7) 1.0913(7) 1.0483(5) 0.0368(13) Uani 1 1 d .
H16 H 0.6816 1.0803 1.1173 0.044 Uiso 1 1 calc R
C17 C 0.6363(6) 0.9928(6) 0.7314(5) 0.0284(11) Uani 1 1 d .
C18 C 0.5295(7) 0.9215(8) 0.6640(5) 0.0409(15) Uani 1 1 d .
H18 H 0.4529 0.9171 0.7023 0.049 Uiso 1 1 calc R
C19 C 0.5356(7) 0.8588(8) 0.5437(6) 0.0432(15) Uani 1 1 d .
H19 H 0.4646 0.8065 0.4983 0.052 Uiso 1 1 calc R
C20 C 0.6446(7) 0.8707(7) 0.4870(5) 0.0387(14) Uani 1 1 d .
C21 C 0.7493(7) 0.9439(7) 0.5517(5) 0.0379(14) Uani 1 1 d .
H21 H 0.8227 0.9534 0.5115 0.046 Uiso 1 1 calc R
C22 C 0.7486(7) 1.0043(7) 0.6755(5) 0.0354(13) Uani 1 1 d .
H22 H 0.8217 1.0516 0.7205 0.042 Uiso 1 1 calc R
F6 F 0.6515(5) 0.8090(5) 0.3684(3) 0.0542(12) Uani 1 1 d .
B1 B 0.3663(8) 0.4856(8) 0.2507(6) 0.0386(15) Uani 1 1 d .
F2 F 0.4124(5) 0.3886(7) 0.2948(5) 0.0617(14) Uani 1 1 d .
F3 F 0.2369(6) 0.4460(5) 0.2135(5) 0.0617(14) Uani 1 1 d .
F4 F 0.4373(8) 0.4763(7) 0.1595(6) 0.096(3) Uani 1 1 d .
F5 F 0.3649(6) 0.6140(7) 0.3413(5) 0.087(2) Uani 1 1 d .
B2 B 0.8715(6) 0.9973(7) 0.2468(5) 0.0268(12) Uani 1 1 d .
F7 F 0.9335(4) 0.9645(5) 0.3315(4) 0.0497(11) Uani 1 1 d .
F8 F 0.7920(6) 0.8923(5) 0.1739(4) 0.0611(14) Uani 1 1 d .
F9 F 0.9610(5) 1.0309(6) 0.1819(4) 0.0568(12) Uani 1 1 d .
F10 F 0.7974(5) 1.1167(5) 0.3059(4) 0.0590(12) Uani 1 1 d .

loop_
_atom_site_aniso_label
_atom_site_aniso_U_11
_atom_site_aniso_U_22
_atom_site_aniso_U_33
_atom_site_aniso_U_23
_atom_site_aniso_U_13
_atom_site_aniso_U_12
N1 0.044(3) 0.034(2) 0.020(2) 0.0132(19) -0.0012(18) 0.004(2)
N2 0.039(3) 0.026(2) 0.0195(19) 0.0112(18) 0.0048(17) 0.0042(19)
C1 0.050(4) 0.046(4) 0.041(3) 0.016(3) 0.012(3) 0.002(3)
C2 0.043(3) 0.028(3) 0.020(2) 0.012(2) 0.003(2) 0.004(2)
C3 0.044(3) 0.042(3) 0.039(3) 0.019(3) 0.007(3) 0.002(3)
C4 0.064(4) 0.033(3) 0.017(2) 0.012(2) 0.004(2) 0.005(3)
C5 0.065(4) 0.037(3) 0.016(2) 0.012(2) -0.002(2) 0.002(3)
C6 0.034(3) 0.032(3) 0.023(2) 0.013(2) 0.001(2) 0.001(2)
C7 0.053(4) 0.032(3) 0.026(3) 0.013(2) 0.002(2) 0.011(3)
C8 0.060(4) 0.029(3) 0.022(2) 0.007(2) 0.009(2) 0.009(3)
C9 0.057(4) 0.036(3) 0.019(2) 0.010(2) 0.000(2) -0.009(3)
C10 0.051(4) 0.045(4) 0.026(3) 0.017(3) -0.003(2) 0.003(3)
C11 0.069(5) 0.036(3) 0.025(3) 0.018(3) 0.007(3) 0.007(3)
F1 0.079(3) 0.053(2) 0.0170(15) 0.0097(16) 0.0007(16) -0.004(2)
N3 0.038(2) 0.027(2) 0.0221(19) 0.0110(18) -0.0013(17) 0.0058(19)
N4 0.038(3) 0.034(3) 0.026(2) 0.015(2) 0.0070(18) 0.008(2)
C12 0.058(4) 0.034(3) 0.034(3) 0.019(3) 0.008(3) 0.018(3)
C13 0.034(3) 0.018(2) 0.019(2) 0.0040(18) 0.0041(18) 0.0013(19)
C14 0.052(4) 0.037(3) 0.038(3) 0.016(3) 0.007(3) 0.017(3)
C15 0.038(3) 0.037(3) 0.018(2) 0.006(2) 0.003(2) 0.004(2)
C16 0.048(4) 0.037(3) 0.024(2) 0.011(2) 0.005(2) 0.004(3)
C17 0.038(3) 0.024(2) 0.023(2) 0.010(2) -0.004(2) 0.003(2)
C18 0.045(3) 0.043(3) 0.025(3) 0.005(3) 0.003(2) -0.007(3)
C19 0.049(4) 0.044(4) 0.031(3) 0.011(3) -0.003(3) -0.002(3)
C20 0.060(4) 0.032(3) 0.022(2) 0.010(2) 0.005(2) 0.015(3)
C21 0.056(4) 0.037(3) 0.023(3) 0.015(2) 0.007(2) 0.006(3)
C22 0.049(3) 0.031(3) 0.028(3) 0.014(2) 0.006(2) 0.005(3)
F6 0.082(3) 0.058(3) 0.0164(15) 0.0085(16) 0.0019(17) 0.009(2)
B1 0.053(4) 0.040(4) 0.021(3) 0.012(3) 0.009(3) 0.005(3)
F2 0.051(3) 0.101(4) 0.063(3) 0.063(3) 0.002(2) 0.009(3)
F3 0.080(3) 0.040(2) 0.060(3) 0.017(2) -0.031(2) 0.002(2)
F4 0.159(7) 0.065(4) 0.086(4) 0.051(3) 0.088(5) 0.051(4)
F5 0.081(4) 0.064(4) 0.064(3) -0.026(3) 0.018(3) -0.013(3)
B2 0.033(3) 0.032(3) 0.018(2) 0.014(2) 0.002(2) 0.006(2)
F7 0.050(2) 0.071(3) 0.045(2) 0.040(2) 0.0027(18) 0.015(2)
F8 0.086(4) 0.050(3) 0.052(2) 0.026(2) -0.022(2) -0.023(3)
F9 0.058(3) 0.070(3) 0.059(3) 0.043(3) 0.014(2) -0.005(2)
F10 0.058(3) 0.053(3) 0.058(3) 0.016(2) 0.003(2) 0.022(2)

loop_
_atom_type_symbol
_atom_type_description
_atom_type_scat_dispersion_real
_atom_type_scat_dispersion_imag
_atom_type_scat_source
C C 0.0033 0.0016 'International Tables Vol C Tables 4.2.6.8 and 6.1.1.4'
H H 0.0000 0.0000 'International Tables Vol C Tables 4.2.6.8 and 6.1.1.4'
B B 0.0013 0.0007 'International Tables Vol C Tables 4.2.6.8 and 6.1.1.4'
N N 0.0061 0.0033 'International Tables Vol C Tables 4.2.6.8 and 6.1.1.4'
F F 0.0171 0.0103 'International Tables Vol C Tables 4.2.6.8 and 6.1.1.4'

loop_
_geom_angle_atom_site_label_1
_geom_angle_atom_site_label_2
_geom_angle_atom_site_label_3
_geom_angle
C2 N1 C5 107.1(5)
C2 N1 C1 125.5(5)
C5 N1 C1 127.4(6)
C2 N2 C4 109.7(5)
C2 N2 C3 125.7(5)
C4 N2 C3 124.5(5)
N1 C1 H1A 109.5
N1 C1 H1B 109.5
H1A C1 H1B 109.5
N1 C1 H1C 109.5
H1A C1 H1C 109.5
H1B C1 H1C 109.5
N2 C2 N1 107.4(4)
N2 C2 C6 126.7(5)
N1 C2 C6 125.8(5)
N2 C3 H3A 109.5
N2 C3 H3B 109.5
H3A C3 H3B 109.5
N2 C3 H3C 109.5
H3A C3 H3C 109.5
H3B C3 H3C 109.5
C5 C4 N2 106.4(5)
C5 C4 H4 126.8
N2 C4 H4 126.8
C4 C5 N1 109.4(5)
C4 C5 H5 125.3
N1 C5 H5 125.3
C7 C6 C11 120.6(5)
C7 C6 C2 119.3(5)
C11 C6 C2 120.1(5)
C6 C7 C8 120.7(5)
C6 C7 H7 119.7
C8 C7 H7 119.7
C9 C8 C7 116.4(6)
C9 C8 H8 121.8
C7 C8 H8 121.8
C10 C9 F1 118.4(6)
C10 C9 C8 124.9(5)
F1 C9 C8 116.7(6)
C9 C10 C11 117.3(6)
C9 C10 H10 121.3
C11 C10 H10 121.3
C6 C11 C10 119.9(6)
C6 C11 H11 120.0
C10 C11 H11 120.0
C13 N3 C16 108.5(5)
C13 N3 C12 126.2(5)
C16 N3 C12 125.3(5)
C13 N4 C15 109.5(5)
C13 N4 C14 124.4(5)
C15 N4 C14 126.0(5)
N3 C12 H12A 109.5
N3 C12 H12B 109.5
H12A C12 H12B 109.5
N3 C12 H12C 109.5
H12A C12 H12C 109.5
H12B C12 H12C 109.5
N4 C13 N3 107.3(4)
N4 C13 C17 125.9(5)
N3 C13 C17 126.8(5)
N4 C14 H14A 109.5
N4 C14 H14B 109.5
H14A C14 H14B 109.5
N4 C14 H14C 109.5
H14A C14 H14C 109.5
H14B C14 H14C 109.5
C16 C15 N4 106.4(5)
C16 C15 H15 126.8
N4 C15 H15 126.8
C15 C16 N3 108.3(5)
C15 C16 H16 125.9
N3 C16 H16 125.9
C18 C17 C22 120.5(5)
C18 C17 C13 120.0(5)
C22 C17 C13 119.5(5)
C19 C18 C17 120.0(6)
C19 C18 H18 120.0
C17 C18 H18 120.0
C18 C19 C20 120.3(7)
C18 C19 H19 119.8
C20 C19 H19 119.8
F6 C20 C21 118.7(6)
F6 C20 C19 120.7(7)
C21 C20 C19 120.6(5)
C20 C21 C22 120.7(6)
C20 C21 H21 119.7
C22 C21 H21 119.7
C21 C22 C17 117.9(6)
C21 C22 H22 121.0
C17 C22 H22 121.0
F4 B1 F5 114.4(7)
F4 B1 F2 109.0(6)
F5 B1 F2 108.4(6)
F4 B1 F3 110.9(7)
F5 B1 F3 107.6(6)
F2 B1 F3 106.3(6)
F8 B2 F9 111.0(5)
F8 B2 F7 112.8(5)
F9 B2 F7 109.4(5)
F8 B2 F10 107.9(5)
F9 B2 F10 107.4(6)
F7 B2 F10 108.3(5)

loop_
_geom_bond_atom_site_label_1
_geom_bond_atom_site_label_2
_geom_bond_distance
N1 C2 1.370(8)
N1 C5 1.384(7)
N1 C1 1.440(10)
N2 C2 1.347(8)
N2 C4 1.382(6)
N2 C3 1.479(9)
C1 H1A 0.9800
C1 H1B 0.9800
C1 H1C 0.9800
C2 C6 1.471(7)
C3 H3A 0.9800
C3 H3B 0.9800
C3 H3C 0.9800
C4 C5 1.340(11)
C4 H4 0.9500
C5 H5 0.9500
C6 C7 1.373(9)
C6 C11 1.394(8)
C7 C8 1.395(8)
C7 H7 0.9500
C8 C9 1.391(10)
C8 H8 0.9500
C9 C10 1.352(10)
C9 F1 1.371(6)
C10 C11 1.400(8)
C10 H10 0.9500
C11 H11 0.9500
N3 C13 1.345(7)
N3 C16 1.373(7)
N3 C12 1.458(8)
N4 C13 1.336(7)
N4 C15 1.380(7)
N4 C14 1.497(8)
C12 H12A 0.9800
C12 H12B 0.9800
C12 H12C 0.9800
C13 C17 1.461(6)
C14 H14A 0.9800
C14 H14B 0.9800
C14 H14C 0.9800
C15 C16 1.338(9)
C15 H15 0.9500
C16 H16 0.9500
C17 C18 1.402(9)
C17 C22 1.404(9)
C18 C19 1.360(8)
C18 H18 0.9500
C19 C20 1.382(11)
C19 H19 0.9500
C20 F6 1.341(6)
C20 C21 1.378(11)
C21 C22 1.397(8)
C21 H21 0.9500
C22 H22 0.9500
B1 F4 1.333(8)
B1 F5 1.349(9)
B1 F2 1.428(9)
B1 F3 1.431(10)
B2 F8 1.370(8)
B2 F9 1.384(8)
B2 F7 1.390(7)
B2 F10 1.403(8)

loop_
_geom_torsion_atom_site_label_1
_geom_torsion_atom_site_label_2
_geom_torsion_atom_site_label_3
_geom_torsion_atom_site_label_4
_geom_torsion
C4 N2 C2 N1 -1.1(7)
C3 N2 C2 N1 -178.3(6)
C4 N2 C2 C6 -177.7(6)
C3 N2 C2 C6 5.2(10)
C5 N1 C2 N2 -0.4(7)
C1 N1 C2 N2 177.1(6)
C5 N1 C2 C6 176.2(6)
C1 N1 C2 C6 -6.3(10)
C2 N2 C4 C5 2.2(7)
C3 N2 C4 C5 179.4(6)
N2 C4 C5 N1 -2.4(8)
C2 N1 C5 C4 1.8(8)
C1 N1 C5 C4 -175.6(7)
N2 C2 C6 C7 105.3(8)
N1 C2 C6 C7 -70.7(8)
N2 C2 C6 C11 -76.0(8)
N1 C2 C6 C11 108.0(8)
C11 C6 C7 C8 1.5(11)
C2 C6 C7 C8 -179.8(6)
C6 C7 C8 C9 -4.0(10)
C7 C8 C9 C10 4.7(11)
C7 C8 C9 F1 -178.2(6)
F1 C9 C10 C11 -179.7(6)
C8 C9 C10 C11 -2.7(12)
C7 C6 C11 C10 0.7(11)
C2 C6 C11 C10 -178.0(6)
C9 C10 C11 C6 -0.2(11)
C15 N4 C13 N3 -0.2(7)
C14 N4 C13 N3 177.0(6)
C15 N4 C13 C17 177.2(6)
C14 N4 C13 C17 -5.6(10)
C16 N3 C13 N4 0.1(7)
C12 N3 C13 N4 178.9(6)
C16 N3 C13 C17 -177.3(6)
C12 N3 C13 C17 1.6(10)
C13 N4 C15 C16 0.3(7)
C14 N4 C15 C16 -176.9(6)
N4 C15 C16 N3 -0.2(7)
C13 N3 C16 C15 0.1(7)
C12 N3 C16 C15 -178.8(7)
N4 C13 C17 C18 -72.1(8)
N3 C13 C17 C18 104.8(7)
N4 C13 C17 C22 108.3(7)
N3 C13 C17 C22 -74.8(8)
C22 C17 C18 C19 2.3(10)
C13 C17 C18 C19 -177.4(6)
C17 C18 C19 C20 -3.2(11)
C18 C19 C20 F6 179.9(7)
C18 C19 C20 C21 1.2(11)
F6 C20 C21 C22 -177.0(6)
C19 C20 C21 C22 1.7(10)
C20 C21 C22 C17 -2.6(9)
C18 C17 C22 C21 0.6(9)
C13 C17 C22 C21 -179.8(5)

loop_
_publcif_info_datablock.id
_publcif_info_datablock.publ_exptl
_publcif_info_datablock.publ_geom
_publcif_info_datablock.structure
{fd0b17ee-f8a7-457c-be65-7c79a7005848} y y y

loop_
_publcif_info_exptl_table_extra_item
sin_theta_over_lambda_max

loop_
_publcif_info_tables.block_id
_publcif_info_tables.reference_item
{fd0b17ee-f8a7-457c-be65-7c79a7005848} '_publcif_info_datablock.publ_exptl'
